data_2233771
loop_
_publ_author_name
'Wang, Yong'
'Zhang, Wen-ge'
'Wang, Yu-bo'
'Yu, Jing-wen'
'Zhou, Lin'

_publ_section_title
;
 2-(4-Methylphenyl)-5-[({[5-(4-methylphenyl)-1,3,4-thiadiazol-2-yl]sulfanyl}methyl)sulfanyl]-1,3,4-thiadiazole
;
_journal_coeditor_code CV5245
_journal_issue 3
_journal_name_full 'Acta Crystallographica Section E'
_journal_page_first o851
_journal_paper_doi 10.1107/S1600536812007520
_journal_volume 68
_journal_year 2012
_chemical_formula_iupac 'C19 H16 N4 S4'
_chemical_formula_moiety 'C19 H16 N4 S4'
_chemical_formula_sum 'C19 H16 N4 S4'
_chemical_formula_weight 428.60
_chemical_name_systematic
;
2-(4-Methylphenyl)-5-[({[5-(4-methylphenyl)-1,3,4-thiadiazol-2-
yl]sulfanyl}methyl)sulfanyl]-1,3,4-thiadiazole
;
_space_group_IT_number 14
_symmetry_cell_setting monoclinic
_symmetry_space_group_name_Hall '-P 2yn'
_symmetry_space_group_name_H-M 'P 1 21/n 1'
_atom_sites_solution_hydrogens geom
_atom_sites_solution_primary direct
_atom_sites_solution_secondary difmap
_cell_angle_alpha 90.00
_cell_angle_beta 96.084(8)
_cell_angle_gamma 90.00
_cell_formula_units_Z 4
_cell_length_a 16.8944(14)
_cell_length_b 4.1959(5)
_cell_length_c 27.107(2)
_cell_measurement_reflns_used 5461
_cell_measurement_temperature 113(2)
_cell_measurement_theta_max 27.8
_cell_measurement_theta_min 1.4
_cell_volume 1910.7(3)
_computing_cell_refinement 'CrystalClear (Rigaku/MSC, 2005)'
_computing_data_collection 'CrystalClear (Rigaku/MSC, 2005)'
_computing_data_reduction 'CrystalClear (Rigaku/MSC, 2005)'
_computing_molecular_graphics 'SHELXTL (Sheldrick, 2008)'
_computing_publication_material 'SHELXL97 (Sheldrick, 2008)'
_computing_structure_refinement 'SHELXL97 (Sheldrick, 2008)'
_computing_structure_solution 'SHELXS97 (Sheldrick, 2008)'
_diffrn_ambient_temperature 113(2)
_diffrn_detector_area_resol_mean 14.22
_diffrn_measured_fraction_theta_full 0.995
_diffrn_measured_fraction_theta_max 0.995
_diffrn_measurement_device_type 'Rigaku Saturn CCD area-detector'
_diffrn_measurement_method '\f and \w scans'
_diffrn_radiation_monochromator multilayer
_diffrn_radiation_source 'rotating anode'
_diffrn_radiation_type 'Mo K\a'
_diffrn_radiation_wavelength 0.71073
_diffrn_reflns_av_R_equivalents 0.0943
_diffrn_reflns_av_sigmaI/netI 0.1047
_diffrn_reflns_limit_h_max 22
_diffrn_reflns_limit_h_min -22
_diffrn_reflns_limit_k_max 4
_diffrn_reflns_limit_k_min -5
_diffrn_reflns_limit_l_max 31
_diffrn_reflns_limit_l_min -35
_diffrn_reflns_number 14969
_diffrn_reflns_theta_full 27.83
_diffrn_reflns_theta_max 27.83
_diffrn_reflns_theta_min 1.36
_diffrn_standards_decay_% 0
_diffrn_standards_interval_count 0
_diffrn_standards_interval_time 0
_diffrn_standards_number 0
_exptl_absorpt_coefficient_mu 0.510
_exptl_absorpt_correction_T_max 0.9799
_exptl_absorpt_correction_T_min 0.7847
_exptl_absorpt_correction_type multi-scan
_exptl_absorpt_process_details '(CrystalClear; Rigaku/MSC, 2005)'
_exptl_crystal_colour colourless
_exptl_crystal_density_diffrn 1.490
_exptl_crystal_density_method 'not measured'
_exptl_crystal_description prism
_exptl_crystal_F_000 888
_exptl_crystal_size_max 0.50
_exptl_crystal_size_mid 0.04
_exptl_crystal_size_min 0.04
_refine_diff_density_max 0.420
_refine_diff_density_min -0.596
_refine_ls_extinction_method none
_refine_ls_goodness_of_fit_ref 0.958
_refine_ls_hydrogen_treatment constr
_refine_ls_matrix_type full
_refine_ls_number_parameters 246
_refine_ls_number_reflns 4535
_refine_ls_number_restraints 0
_refine_ls_restrained_S_all 0.958
_refine_ls_R_factor_all 0.0921
_refine_ls_R_factor_gt 0.0572
_refine_ls_shift/su_max 0.001
_refine_ls_shift/su_mean 0.000
_refine_ls_structure_factor_coef Fsqd
_refine_ls_weighting_details 'w=1/[\s^2^(Fo^2^)+(0.0566P)^2^] where P=(Fo^2^+2Fc^2^)/3'
_refine_ls_weighting_scheme calc
_refine_ls_wR_factor_gt 0.1185
_refine_ls_wR_factor_ref 0.1417
_reflns_number_gt 2927
_reflns_number_total 4535
_reflns_threshold_expression I>2\s(I)
_cod_data_source_file cv5245.cif
_cod_data_source_block I
_cod_original_sg_symbol_H-M 'P 21/n'
_cod_database_code 2233771
_cod_database_fobs_code 2233771

loop_
_symmetry_equiv_pos_as_xyz
'x, y, z'
'-x+1/2, y+1/2, -z+1/2'
'-x, -y, -z'
'x-1/2, -y-1/2, z-1/2'

loop_
_atom_site_type_symbol
_atom_site_label
_atom_site_fract_x
_atom_site_fract_y
_atom_site_fract_z
_atom_site_U_iso_or_equiv
_atom_site_adp_type
_atom_site_calc_flag
_atom_site_refinement_flags
_atom_site_occupancy
_atom_site_symmetry_multiplicity
S S1 0.41711(5) 0.77165(19) -0.01333(3) 0.0266(2) Uani d . 1 1
S S2 0.39123(5) 1.1072(2) 0.08165(3) 0.0282(2) Uani d . 1 1
S S3 0.26282(5) 1.06832(19) 0.15267(3) 0.0270(2) Uani d . 1 1
S S4 0.33462(5) 1.07934(19) 0.26002(3) 0.0268(2) Uani d . 1 1
N N1 0.26848(16) 0.6479(6) -0.02748(10) 0.0285(6) Uani d . 1 1
N N2 0.27897(16) 0.8187(6) 0.01681(10) 0.0288(6) Uani d . 1 1
N N3 0.39960(17) 1.3525(6) 0.18983(10) 0.0292(6) Uani d . 1 1
N N4 0.44931(16) 1.4137(6) 0.23312(10) 0.0289(6) Uani d . 1 1
C C1 0.3546(2) -0.0838(8) -0.23078(12) 0.0349(8) Uani d . 1 1
H H1A 0.3223 -0.2782 -0.2313 0.052 Uiso calc R 1 1
H H1B 0.4101 -0.1403 -0.2341 0.052 Uiso calc R 1 1
H H1C 0.3343 0.0547 -0.2584 0.052 Uiso calc R 1 1
C C2 0.3500(2) 0.0891(7) -0.18231(12) 0.0263(7) Uani d . 1 1
C C3 0.4179(2) 0.2240(8) -0.15616(12) 0.0296(8) Uani d . 1 1
H H3 0.4680 0.2007 -0.1687 0.036 Uiso calc R 1 1
C C4 0.4135(2) 0.3902(7) -0.11251(12) 0.0283(7) Uani d . 1 1
H H4 0.4602 0.4807 -0.0955 0.034 Uiso calc R 1 1
C C5 0.34068(19) 0.4251(7) -0.09335(11) 0.0237(7) Uani d . 1 1
C C6 0.27246(19) 0.2897(7) -0.11872(12) 0.0268(7) Uani d . 1 1
H H6 0.2225 0.3126 -0.1060 0.032 Uiso calc R 1 1
C C7 0.2776(2) 0.1227(7) -0.16224(12) 0.0275(7) Uani d . 1 1
H H7 0.2309 0.0289 -0.1788 0.033 Uiso calc R 1 1
C C8 0.33463(19) 0.6019(7) -0.04729(11) 0.0242(7) Uani d . 1 1
C C9 0.35275(19) 0.8994(7) 0.02832(11) 0.0255(7) Uani d . 1 1
C C10 0.2996(2) 1.2661(7) 0.10072(12) 0.0277(7) Uani d . 1 1
H H10A 0.3080 1.4939 0.1092 0.033 Uiso calc R 1 1
H H10B 0.2581 1.2551 0.0721 0.033 Uiso calc R 1 1
C C11 0.33781(19) 1.1814(7) 0.19861(12) 0.0247(7) Uani d . 1 1
C C12 0.42392(18) 1.2861(7) 0.27270(12) 0.0258(7) Uani d . 1 1
C C13 0.46511(19) 1.3186(7) 0.32295(12) 0.0262(7) Uani d . 1 1
C C14 0.43531(19) 1.1764(8) 0.36363(12) 0.0278(7) Uani d . 1 1
H H14 0.3872 1.0580 0.3591 0.033 Uiso calc R 1 1
C C15 0.4755(2) 1.2068(8) 0.41067(12) 0.0292(7) Uani d . 1 1
H H15 0.4540 1.1096 0.4380 0.035 Uiso calc R 1 1
C C16 0.54653(19) 1.3758(7) 0.41906(12) 0.0285(7) Uani d . 1 1
C C17 0.5753(2) 1.5225(8) 0.37799(12) 0.0286(7) Uani d . 1 1
H H17 0.6231 1.6434 0.3826 0.034 Uiso calc R 1 1
C C18 0.53548(19) 1.4947(8) 0.33077(12) 0.0279(7) Uani d . 1 1
H H18 0.5562 1.5961 0.3035 0.033 Uiso calc R 1 1
C C19 0.5928(2) 1.3981(9) 0.46959(12) 0.0346(8) Uani d . 1 1
H H19A 0.6398 1.2602 0.4708 0.052 Uiso calc R 1 1
H H19B 0.5590 1.3294 0.4949 0.052 Uiso calc R 1 1
H H19C 0.6096 1.6190 0.4760 0.052 Uiso calc R 1 1

loop_
_atom_site_aniso_label
_atom_site_aniso_U_11
_atom_site_aniso_U_22
_atom_site_aniso_U_33
_atom_site_aniso_U_12
_atom_site_aniso_U_13
_atom_site_aniso_U_23
S1 0.0174(4) 0.0334(5) 0.0289(4) -0.0015(3) 0.0025(3) -0.0022(4)
S2 0.0207(4) 0.0359(5) 0.0279(4) -0.0021(3) 0.0019(3) -0.0029(4)
S3 0.0204(4) 0.0320(5) 0.0285(4) -0.0002(3) 0.0022(3) -0.0018(3)
S4 0.0197(4) 0.0329(5) 0.0279(4) -0.0018(3) 0.0022(3) 0.0007(3)
N1 0.0230(15) 0.0343(16) 0.0279(14) 0.0008(12) 0.0014(12) -0.0048(12)
N2 0.0242(15) 0.0342(16) 0.0282(14) 0.0000(12) 0.0035(12) -0.0044(12)
N3 0.0228(15) 0.0352(16) 0.0296(14) -0.0016(12) 0.0026(12) 0.0011(12)
N4 0.0211(15) 0.0357(16) 0.0297(15) -0.0025(12) 0.0013(12) 0.0020(12)
C1 0.034(2) 0.037(2) 0.0336(19) 0.0041(16) 0.0044(16) -0.0033(16)
C2 0.0266(18) 0.0262(17) 0.0261(16) 0.0032(14) 0.0024(14) 0.0034(13)
C3 0.0204(17) 0.0360(19) 0.0332(18) 0.0014(14) 0.0064(15) 0.0030(15)
C4 0.0199(17) 0.0312(18) 0.0332(18) -0.0029(14) 0.0003(14) -0.0010(14)
C5 0.0209(17) 0.0231(16) 0.0262(16) 0.0013(13) -0.0009(13) 0.0034(13)
C6 0.0203(17) 0.0292(17) 0.0311(17) 0.0002(13) 0.0035(14) 0.0023(14)
C7 0.0214(17) 0.0306(18) 0.0303(17) -0.0017(14) 0.0012(14) -0.0005(14)
C8 0.0196(16) 0.0231(16) 0.0290(16) 0.0002(13) -0.0020(13) 0.0030(13)
C9 0.0230(17) 0.0279(17) 0.0261(16) 0.0001(14) 0.0045(14) 0.0043(14)
C10 0.0249(18) 0.0283(17) 0.0290(17) 0.0051(14) -0.0019(14) -0.0024(14)
C11 0.0185(16) 0.0265(17) 0.0291(16) 0.0049(13) 0.0034(13) 0.0005(13)
C12 0.0151(16) 0.0272(17) 0.0355(18) 0.0012(13) 0.0041(14) -0.0025(14)
C13 0.0169(16) 0.0276(17) 0.0342(18) 0.0044(13) 0.0029(14) -0.0012(14)
C14 0.0156(16) 0.0309(18) 0.0371(18) 0.0004(13) 0.0028(14) -0.0020(15)
C15 0.0217(17) 0.0355(19) 0.0308(17) -0.0002(14) 0.0044(14) -0.0010(15)
C16 0.0193(17) 0.0306(18) 0.0350(18) 0.0046(14) 0.0001(14) -0.0035(15)
C17 0.0169(16) 0.0317(18) 0.0373(19) 0.0002(14) 0.0027(14) -0.0037(15)
C18 0.0210(17) 0.0300(17) 0.0329(17) 0.0012(14) 0.0043(14) -0.0028(15)
C19 0.0221(18) 0.046(2) 0.0344(18) 0.0029(15) -0.0023(15) -0.0011(16)

loop_
_atom_type_symbol
_atom_type_description
_atom_type_scat_dispersion_real
_atom_type_scat_dispersion_imag
_atom_type_scat_source
C C 0.0033 0.0016
; International Tables
Vol. C, Tables 4.2.6.8 and 6.1.1.4
;
H H 0.0000 0.0000
; International Tables
Vol. C, Tables 4.2.6.8 and 6.1.1.4
;
N N 0.0061 0.0033
; International Tables
Vol. C, Tables 4.2.6.8 and 6.1.1.4
;
S S 0.1246 0.1234
; International Tables
Vol. C, Tables 4.2.6.8 and 6.1.1.4
;

loop_
_geom_angle_atom_site_label_1
_geom_angle_atom_site_label_2
_geom_angle_atom_site_label_3
_geom_angle
C9 S1 C8 87.06(15)
C9 S2 C10 99.51(15)
C11 S3 C10 98.52(15)
C11 S4 C12 87.24(15)
C8 N1 N2 113.2(3)
C9 N2 N1 111.9(3)
C11 N3 N4 111.6(3)
C12 N4 N3 113.2(3)
C2 C1 H1A 109.5
C2 C1 H1B 109.5
H1A C1 H1B 109.5
C2 C1 H1C 109.5
H1A C1 H1C 109.5
H1B C1 H1C 109.5
C7 C2 C3 117.7(3)
C7 C2 C1 121.0(3)
C3 C2 C1 121.3(3)
C4 C3 C2 121.4(3)
C4 C3 H3 119.3
C2 C3 H3 119.3
C3 C4 C5 120.2(3)
C3 C4 H4 119.9
C5 C4 H4 119.9
C4 C5 C6 119.2(3)
C4 C5 C8 121.0(3)
C6 C5 C8 119.8(3)
C7 C6 C5 120.2(3)
C7 C6 H6 119.9
C5 C6 H6 119.9
C6 C7 C2 121.3(3)
C6 C7 H7 119.3
C2 C7 H7 119.3
N1 C8 C5 124.5(3)
N1 C8 S1 113.2(2)
C5 C8 S1 122.3(2)
N2 C9 S1 114.6(2)
N2 C9 S2 126.2(3)
S1 C9 S2 119.18(19)
S3 C10 S2 115.46(17)
S3 C10 H10A 108.4
S2 C10 H10A 108.4
S3 C10 H10B 108.4
S2 C10 H10B 108.4
H10A C10 H10B 107.5
N3 C11 S4 114.7(2)
N3 C11 S3 123.5(2)
S4 C11 S3 121.77(18)
N4 C12 C13 123.9(3)
N4 C12 S4 113.2(2)
C13 C12 S4 123.0(2)
C14 C13 C18 118.6(3)
C14 C13 C12 121.2(3)
C18 C13 C12 120.1(3)
C15 C14 C13 120.3(3)
C15 C14 H14 119.8
C13 C14 H14 119.8
C14 C15 C16 121.9(3)
C14 C15 H15 119.1
C16 C15 H15 119.1
C15 C16 C17 117.3(3)
C15 C16 C19 122.4(3)
C17 C16 C19 120.3(3)
C18 C17 C16 121.4(3)
C18 C17 H17 119.3
C16 C17 H17 119.3
C17 C18 C13 120.4(3)
C17 C18 H18 119.8
C13 C18 H18 119.8
C16 C19 H19A 109.5
C16 C19 H19B 109.5
H19A C19 H19B 109.5
C16 C19 H19C 109.5
H19A C19 H19C 109.5
H19B C19 H19C 109.5

loop_
_geom_bond_atom_site_label_1
_geom_bond_atom_site_label_2
_geom_bond_distance
S1 C9 1.733(3)
S1 C8 1.739(3)
S2 C9 1.753(3)
S2 C10 1.810(3)
S3 C11 1.745(3)
S3 C10 1.801(3)
S4 C11 1.725(3)
S4 C12 1.743(3)
N1 C8 1.304(4)
N1 N2 1.393(4)
N2 C9 1.297(4)
N3 C11 1.310(4)
N3 N4 1.393(4)
N4 C12 1.311(4)
C1 C2 1.510(4)
C1 H1A 0.9800
C1 H1B 0.9800
C1 H1C 0.9800
C2 C7 1.398(4)
C2 C3 1.403(4)
C3 C4 1.382(4)
C3 H3 0.9500
C4 C5 1.393(4)
C4 H4 0.9500
C5 C6 1.398(4)
C5 C8 1.465(4)
C6 C7 1.383(4)
C6 H6 0.9500
C7 H7 0.9500
C10 H10A 0.9900
C10 H10B 0.9900
C12 C13 1.469(4)
C13 C14 1.394(4)
C13 C18 1.397(4)
C14 C15 1.386(4)
C14 H14 0.9500
C15 C16 1.391(4)
C15 H15 0.9500
C16 C17 1.403(5)
C16 C19 1.506(4)
C17 C18 1.386(5)
C17 H17 0.9500
C18 H18 0.9500
C19 H19A 0.9800
C19 H19B 0.9800
C19 H19C 0.9800

loop_
_geom_torsion_atom_site_label_1
_geom_torsion_atom_site_label_2
_geom_torsion_atom_site_label_3
_geom_torsion_atom_site_label_4
_geom_torsion
C8 N1 N2 C9 1.0(4)
C11 N3 N4 C12 0.4(4)
C7 C2 C3 C4 -1.3(5)
C1 C2 C3 C4 178.2(3)
C2 C3 C4 C5 0.4(5)
C3 C4 C5 C6 0.1(5)
C3 C4 C5 C8 -179.6(3)
C4 C5 C6 C7 0.2(5)
C8 C5 C6 C7 179.9(3)
C5 C6 C7 C2 -1.0(5)
C3 C2 C7 C6 1.6(5)
C1 C2 C7 C6 -177.9(3)
N2 N1 C8 C5 178.9(3)
N2 N1 C8 S1 -0.9(3)
C4 C5 C8 N1 179.1(3)
C6 C5 C8 N1 -0.7(5)
C4 C5 C8 S1 -1.2(4)
C6 C5 C8 S1 179.1(2)
C9 S1 C8 N1 0.4(2)
C9 S1 C8 C5 -179.4(3)
N1 N2 C9 S1 -0.7(3)
N1 N2 C9 S2 -178.4(2)
C8 S1 C9 N2 0.2(3)
C8 S1 C9 S2 178.1(2)
C10 S2 C9 N2 -16.9(3)
C10 S2 C9 S1 165.53(19)
C11 S3 C10 S2 67.8(2)
C9 S2 C10 S3 104.05(19)
N4 N3 C11 S4 -0.1(3)
N4 N3 C11 S3 178.8(2)
C12 S4 C11 N3 -0.2(3)
C12 S4 C11 S3 -179.1(2)
C10 S3 C11 N3 -2.0(3)
C10 S3 C11 S4 176.80(19)
N3 N4 C12 C13 -179.3(3)
N3 N4 C12 S4 -0.6(3)
C11 S4 C12 N4 0.4(2)
C11 S4 C12 C13 179.2(3)
N4 C12 C13 C14 -179.8(3)
S4 C12 C13 C14 1.6(4)
N4 C12 C13 C18 0.3(5)
S4 C12 C13 C18 -178.3(2)
C18 C13 C14 C15 -0.8(5)
C12 C13 C14 C15 179.3(3)
C13 C14 C15 C16 -0.5(5)
C14 C15 C16 C17 1.5(5)
C14 C15 C16 C19 -177.1(3)
C15 C16 C17 C18 -1.3(5)
C19 C16 C17 C18 177.4(3)
C16 C17 C18 C13 0.0(5)
C14 C13 C18 C17 1.0(5)
C12 C13 C18 C17 -179.1(3)

loop_
_cod_related_entry_id
_cod_related_entry_database
_cod_related_entry_code
1 ChemSpider 30657478
